data_4517321
loop_
_publ_author_name
'Sun, Fang-Zhou'
'Yang, Shan-Qing'
'Krishna, Rajamani'
'Zhang, Ying-Hui'
'Xia, Yu-Pei'
'Hu, Tong-Liang'

_publ_section_title
;
 Microporous Metal-Organic Framework with a Completely Reversed Adsorption
 Relationship for C<sub>2</sub> Hydrocarbons at Room Temperature.
;
_journal_name_full 'ACS applied materials &amp; interfaces'
_journal_paper_doi 10.1021/acsami.9b22410
_journal_year 2020
_chemical_formula_moiety 'C33 H25 Mn2 N O10, C3 H7 N O, C2 H3 N'
_chemical_formula_sum 'C38 H35 Mn2 N3 O11'
_chemical_formula_weight 819.57
_space_group_crystal_system monoclinic
_space_group_IT_number 14
_space_group_name_Hall '-P 2ybc'
_space_group_name_H-M_alt 'P 1 21/c 1'
_atom_sites_solution_hydrogens mixed
_audit_creation_date 2019-10-13
_audit_creation_method
;
Olex2 1.2
(compiled 2018.05.29 svn.r3508 for OlexSys, GUI svn.r5506)
;
_cell_angle_alpha 90
_cell_angle_beta 97.1560(10)
_cell_angle_gamma 90
_cell_formula_units_Z 4
_cell_length_a 11.62120(10)
_cell_length_b 13.0997(2)
_cell_length_c 25.0298(3)
_cell_measurement_reflns_used 12388
_cell_measurement_temperature 100.00(10)
_cell_measurement_theta_max 73.8630
_cell_measurement_theta_min 5.1260
_cell_volume 3780.71(8)
_computing_cell_refinement 'CrysAlisPro 1.171.39.33c (Rigaku OD, 2017)'
_computing_data_collection 'CrysAlisPro 1.171.39.33c (Rigaku OD, 2017)'
_computing_data_reduction 'CrysAlisPro 1.171.39.33c (Rigaku OD, 2017)'
_computing_molecular_graphics 'Olex2 (Dolomanov et al., 2009)'
_computing_publication_material 'Olex2 (Dolomanov et al., 2009)'
_computing_structure_refinement 'ShelXL (Sheldrick, 2015)'
_computing_structure_solution 'ShelXT (Sheldrick, 2015)'
_diffrn_ambient_environment N~2~
_diffrn_ambient_temperature 100.00(10)
_diffrn_detector 'CCD plate'
_diffrn_measured_fraction_theta_full 0.999
_diffrn_measured_fraction_theta_max 0.968
_diffrn_measurement_details
;
List of Runs (angles in degrees, time in seconds):

  # Type    Start    End  Width  t~exp~   \w     \q     \k     \f   Frames
--------------------------------------------------------------------------
  1  \w    -29.00  87.00   0.50    0.50    --    0.00  57.00 -60.00  232
  2  \w    -81.00 -56.00   0.50    0.50    --    0.00 -57.00  60.00   50
  3  \w     13.00  38.00   0.50    0.50    --    0.00  57.00-150.00   50
  4  \w    -47.00  22.00   0.50    0.50    --    0.00 -57.00  60.00  138
  5  \w     11.00 121.00   0.50    0.50    --   95.80 -61.00  60.00  220
  6  \w      6.00 123.00   0.50    0.50    --   95.80 -82.00 -90.00  234
  7  \w    138.00 184.00   0.50    0.50    --   95.80  45.00  60.00   92
  8  \w     71.00 131.00   0.50    0.50    --   95.80  45.00  60.00  120
  9  \w     18.00 120.00   0.50    0.50    --   95.80 -61.00 -90.00  204
 10  \w     45.00 171.00   0.50    0.50    --   95.80   0.00-150.00  252
;
_diffrn_measurement_device 'four-circle diffractometer'
_diffrn_measurement_device_type 'XtaLAB AFC12 (RINC): Kappa single'
_diffrn_measurement_method '\w scans'
_diffrn_orient_matrix_type 'CrysAlisPro convention (1999,Acta A55,543-557)'
_diffrn_orient_matrix_UB_11 -0.0918498000
_diffrn_orient_matrix_UB_12 -0.0838625000
_diffrn_orient_matrix_UB_13 0.0028880000
_diffrn_orient_matrix_UB_21 -0.0718745000
_diffrn_orient_matrix_UB_22 0.0733372000
_diffrn_orient_matrix_UB_23 0.0307010000
_diffrn_orient_matrix_UB_31 -0.0651269000
_diffrn_orient_matrix_UB_32 0.0375345000
_diffrn_orient_matrix_UB_33 -0.0538686000
_diffrn_radiation_monochromator mirror
_diffrn_radiation_probe x-ray
_diffrn_radiation_type CuK\a
_diffrn_radiation_wavelength 1.54184
_diffrn_reflns_av_R_equivalents 0.0244
_diffrn_reflns_av_unetI/netI 0.0308
_diffrn_reflns_Laue_measured_fraction_full 0.999
_diffrn_reflns_Laue_measured_fraction_max 0.968
_diffrn_reflns_limit_h_max 14
_diffrn_reflns_limit_h_min -14
_diffrn_reflns_limit_k_max 15
_diffrn_reflns_limit_k_min -15
_diffrn_reflns_limit_l_max 21
_diffrn_reflns_limit_l_min -30
_diffrn_reflns_number 21634
_diffrn_reflns_point_group_measured_fraction_full 0.999
_diffrn_reflns_point_group_measured_fraction_max 0.968
_diffrn_reflns_theta_full 67.684
_diffrn_reflns_theta_max 74.497
_diffrn_reflns_theta_min 3.559
_diffrn_source 'Rotating-anode X-ray tube (dual wavelength)'
_diffrn_source_type 'Rigaku (Cu) X-ray DW Source'
_exptl_absorpt_coefficient_mu 5.978
_exptl_absorpt_correction_T_max 1.00000
_exptl_absorpt_correction_T_min 0.58688
_exptl_absorpt_correction_type multi-scan
_exptl_absorpt_process_details
;
CrysAlisPro 1.171.39.33c (Rigaku Oxford Diffraction, 2017)
Empirical absorption correction using spherical harmonics,
 implemented in SCALE3 ABSPACK scaling algorithm.
;
_exptl_crystal_colour 'light yellow'
_exptl_crystal_density_diffrn 1.440
_exptl_crystal_description stick
_exptl_crystal_F_000 1688
_exptl_crystal_size_max 0.28
_exptl_crystal_size_mid 0.26
_exptl_crystal_size_min 0.23
_refine_diff_density_max 1.767
_refine_diff_density_min -0.611
_refine_diff_density_rms 0.083
_refine_ls_extinction_method none
_refine_ls_goodness_of_fit_ref 1.055
_refine_ls_hydrogen_treatment constr
_refine_ls_matrix_type full
_refine_ls_number_parameters 493
_refine_ls_number_reflns 7496
_refine_ls_number_restraints 0
_refine_ls_restrained_S_all 1.055
_refine_ls_R_factor_all 0.0503
_refine_ls_R_factor_gt 0.0461
_refine_ls_shift/su_max 0.001
_refine_ls_shift/su_mean 0.000
_refine_ls_structure_factor_coef Fsqd
_refine_ls_weighting_details 'w=1/[\s^2^(Fo^2^)+(0.0717P)^2^+5.0409P] where P=(Fo^2^+2Fc^2^)/3'
_refine_ls_weighting_scheme calc
_refine_ls_wR_factor_gt 0.1277
_refine_ls_wR_factor_ref 0.1305
_reflns_Friedel_coverage 0.000
_reflns_number_gt 6803
_reflns_number_total 7496
_reflns_threshold_expression 'I > 2\s(I)'
_cod_data_source_file am9b22410_si_002.cif
_cod_data_source_block NUM-7
_cod_database_code 4517321
_shelxl_version_number 2013-4
_shelx_space_group_comment
;
The symmetry employed for this shelxl refinement is uniquely defined
by the following loop, which should always be used as a source of
symmetry information in preference to the above space-group names.
They are only intended as comments.
;
_reflns_odcompleteness_completeness 99.93
_reflns_odcompleteness_iscentric 1
_reflns_odcompleteness_theta 66.97
_olex2_refinement_description
;
1. Fixed Uiso
 At 1.2 times of:
  All C(H) groups
 At 1.5 times of:
  All C(H,H,H) groups, All O(H,H) groups
2.a Rotating group:
 O10(H10A,H10B)
2.b Aromatic/amide H refined with riding coordinates:
 C00M(H00M), C00Q(H00Q), C00R(H00R), C00S(H00S), C00T(H00T), C00U(H00U),
 C00W(H00W), C00X(H00X), C00Y(H00Y), C00Z(H00Z), C010(H010), C011(H011),
 C014(H014), C015(H015), C016(H016), C017(H017), C01A(H01A), C01D(H01H)
2.c Idealised Me refined as rotating group:
 C01B(H01O,H01P,H01Q), C01C(H01B,H01C,H01D), C01E(H01E,H01F,H01G), C01H(H01I,
 H01J,H01K), C01I(H01L,H01M,H01N)
;
_olex2_submission_special_instructions 'No special instructions were received'
_oxdiff_exptl_absorpt_empirical_details
;
Empirical correction (ABSPACK) includes:
- Absorption correction using spherical harmonics
- Frame scaling
;
_oxdiff_exptl_absorpt_empirical_full_max 1.701
_oxdiff_exptl_absorpt_empirical_full_min 0.739

loop_
_space_group_symop_operation_xyz
'x, y, z'
'-x, y+1/2, -z+1/2'
'-x, -y, -z'
'x, -y-1/2, z-1/2'

loop_
_atom_site_label
_atom_site_type_symbol
_atom_site_fract_x
_atom_site_fract_y
_atom_site_fract_z
_atom_site_U_iso_or_equiv
_atom_site_adp_type
_atom_site_occupancy
_atom_site_site_symmetry_order
_atom_site_calc_flag
_atom_site_refinement_flags_posn
Mn01 Mn 0.11905(3) 0.53803(3) 0.74462(2) 0.01535(11) Uani 1 1 d .
Mn02 Mn 0.92799(3) 0.72512(3) 0.22636(2) 0.01636(12) Uani 1 1 d .
O4 O 0.86942(15) 0.91984(14) 0.68808(7) 0.0184(4) Uani 1 1 d .
O2 O 0.18035(16) 0.67018(14) 0.71165(7) 0.0211(4) Uani 1 1 d .
O1 O 0.03636(16) 0.75539(16) 0.66388(8) 0.0235(4) Uani 1 1 d .
O9 O -0.00944(16) 0.63454(14) 0.78253(7) 0.0219(4) Uani 1 1 d .
O10 O 0.81725(16) 0.83320(15) 0.18058(8) 0.0256(4) Uani 1 1 d .
H10A H 0.8525 0.8919 0.1781 0.038 Uiso 1 1 d GR
H10B H 0.7581 0.8494 0.1975 0.038 Uiso 1 1 d GR
O6 O 0.76744(17) 0.55036(15) 0.29706(8) 0.0252(4) Uani 1 1 d .
O7 O 0.05557(17) 0.63837(16) 0.27334(8) 0.0282(4) Uani 1 1 d .
O8 O 0.02669(16) 0.49375(15) 0.31585(8) 0.0239(4) Uani 1 1 d .
O3 O 0.74987(17) 1.05040(14) 0.67903(8) 0.0232(4) Uani 1 1 d .
O5 O 0.81130(18) 0.71465(15) 0.28554(8) 0.0281(4) Uani 1 1 d .
C00D C 0.1697(2) 0.6096(2) 0.35638(10) 0.0178(5) Uani 1 1 d .
C00E C 0.5128(2) 0.7534(2) 0.48681(10) 0.0193(5) Uani 1 1 d .
N00F N -0.0645(2) 0.5768(2) 0.86065(11) 0.0351(6) Uani 1 1 d .
C00G C 0.6935(2) 0.6731(2) 0.35283(10) 0.0185(5) Uani 1 1 d .
C00H C 0.7153(2) 0.9152(2) 0.61506(10) 0.0182(5) Uani 1 1 d .
C00I C 0.2097(2) 0.72812(19) 0.62489(10) 0.0180(5) Uani 1 1 d .
C00J C 0.3409(2) 0.7325(2) 0.53806(10) 0.0187(5) Uani 1 1 d .
C00K C 0.1368(2) 0.71777(19) 0.67023(11) 0.0188(5) Uani 1 1 d .
C00L C 0.7627(2) 0.6434(2) 0.30807(10) 0.0187(5) Uani 1 1 d .
C00M C 0.7623(2) 0.8326(2) 0.59001(10) 0.0200(5) Uani 1 1 d .
H00M H 0.8374 0.8110 0.6018 0.024 Uiso 1 1 calc R
C00N C 0.5831(2) 0.8117(2) 0.53058(10) 0.0187(5) Uani 1 1 d .
C00O C 0.3275(2) 0.6808(2) 0.44167(10) 0.0184(5) Uani 1 1 d .
C00P C 0.5736(2) 0.7259(2) 0.43941(10) 0.0184(5) Uani 1 1 d .
C00Q C 0.2259(2) 0.7029(2) 0.35240(11) 0.0197(5) Uani 1 1 d .
H00Q H 0.2109 0.7416 0.3212 0.024 Uiso 1 1 calc R
C00R C 0.1636(2) 0.7707(2) 0.57591(11) 0.0235(6) Uani 1 1 d .
H00R H 0.0894 0.7986 0.5720 0.028 Uiso 1 1 calc R
C00S C 0.1957(2) 0.5508(2) 0.40286(11) 0.0211(5) Uani 1 1 d .
H00S H 0.1606 0.4875 0.4055 0.025 Uiso 1 1 calc R
C00T C 0.3221(2) 0.6894(2) 0.63040(10) 0.0189(5) Uani 1 1 d .
H00T H 0.3539 0.6615 0.6631 0.023 Uiso 1 1 calc R
C00U C 0.3872(2) 0.6920(2) 0.58765(11) 0.0195(5) Uani 1 1 d .
H00U H 0.4625 0.6666 0.5921 0.023 Uiso 1 1 calc R
C00V C 0.0779(2) 0.5785(2) 0.31203(10) 0.0193(5) Uani 1 1 d .
C00W C 0.2736(2) 0.5866(2) 0.44504(11) 0.0219(5) Uani 1 1 d .
H00W H 0.2901 0.5472 0.4760 0.026 Uiso 1 1 calc R
C00X C 0.3039(2) 0.7382(2) 0.39473(10) 0.0192(5) Uani 1 1 d .
H00X H 0.3407 0.8006 0.3918 0.023 Uiso 1 1 calc R
C00Y C 0.2277(2) 0.7717(2) 0.53313(11) 0.0236(6) Uani 1 1 d .
H00Y H 0.1953 0.7989 0.5004 0.028 Uiso 1 1 calc R
C00Z C 0.5379(2) 0.8967(2) 0.55487(11) 0.0210(5) Uani 1 1 d .
H00Z H 0.4630 0.9187 0.5430 0.025 Uiso 1 1 calc R
C010 C 0.6895(2) 0.7739(2) 0.36975(11) 0.0208(5) Uani 1 1 d .
H010 H 0.7264 0.8244 0.3520 0.025 Uiso 1 1 calc R
C011 C 0.6311(2) 0.7999(2) 0.41271(11) 0.0204(5) Uani 1 1 d .
H011 H 0.6302 0.8675 0.4239 0.024 Uiso 1 1 calc R
C012 C 0.4020(2) 0.7245(2) 0.48919(10) 0.0191(5) Uani 1 1 d .
C013 C 0.7813(2) 0.9656(2) 0.66300(10) 0.0188(5) Uani 1 1 d .
C014 C 0.6361(2) 0.5989(2) 0.37905(11) 0.0232(5) Uani 1 1 d .
H014 H 0.6374 0.5312 0.3678 0.028 Uiso 1 1 calc R
C015 C 0.6034(2) 0.9483(2) 0.59624(11) 0.0211(5) Uani 1 1 d .
H015 H 0.5728 1.0052 0.6116 0.025 Uiso 1 1 calc R
C016 C 0.6975(2) 0.7828(2) 0.54767(11) 0.0213(5) Uani 1 1 d .
H016 H 0.7306 0.7294 0.5304 0.026 Uiso 1 1 calc R
C017 C 0.5767(2) 0.6249(2) 0.42186(11) 0.0223(5) Uani 1 1 d .
H017 H 0.5386 0.5745 0.4391 0.027 Uiso 1 1 calc R
O11 O 0.6128(3) 0.6356(3) 0.71281(15) 0.0788(11) Uani 1 1 d .
N019 N 0.5007(3) 0.7555(4) 0.74398(13) 0.0604(10) Uani 1 1 d .
C01A C -0.0113(2) 0.6420(2) 0.83217(12) 0.0287(6) Uani 1 1 d .
H01A H 0.0270 0.6969 0.8500 0.034 Uiso 1 1 calc R
C01B C 0.1032(4) 0.5036(3) 0.56758(18) 0.0535(10) Uani 1 1 d .
H01O H 0.0879 0.5054 0.6044 0.080 Uiso 1 1 calc GR
H01P H 0.0543 0.5522 0.5469 0.080 Uiso 1 1 calc GR
H01Q H 0.1830 0.5204 0.5658 0.080 Uiso 1 1 calc GR
C01C C -0.0522(4) 0.5842(5) 0.91923(16) 0.0709(15) Uani 1 1 d .
H01B H -0.0068 0.5278 0.9347 0.106 Uiso 1 1 calc GR
H01C H -0.1275 0.5824 0.9312 0.106 Uiso 1 1 calc GR
H01D H -0.0142 0.6471 0.9304 0.106 Uiso 1 1 calc GR
C01D C 0.5770(4) 0.7322(6) 0.71373(18) 0.0755(18) Uani 1 1 d .
H01H H 0.6072 0.7816 0.6927 0.091 Uiso 1 1 calc R
C01E C -0.1335(4) 0.4944(3) 0.8344(2) 0.0680(15) Uani 1 1 d .
H01E H -0.1570 0.5119 0.7974 0.102 Uiso 1 1 calc GR
H01F H -0.2009 0.4838 0.8523 0.102 Uiso 1 1 calc GR
H01G H -0.0881 0.4329 0.8362 0.102 Uiso 1 1 calc GR
C01F C 0.0799(5) 0.4043(4) 0.5463(2) 0.0749(14) Uani 1 1 d .
N01G N 0.0621(5) 0.3226(4) 0.5256(3) 0.128(3) Uani 1 1 d .
C01H C 0.4455(4) 0.6902(8) 0.77763(19) 0.125(3) Uani 1 1 d .
H01I H 0.4751 0.6222 0.7752 0.188 Uiso 1 1 calc GR
H01J H 0.3635 0.6904 0.7664 0.188 Uiso 1 1 calc GR
H01K H 0.4605 0.7137 0.8142 0.188 Uiso 1 1 calc GR
C01I C 0.4562(6) 0.8627(6) 0.7434(3) 0.122(3) Uani 1 1 d .
H01L H 0.5028 0.9053 0.7235 0.183 Uiso 1 1 calc GR
H01M H 0.4601 0.8875 0.7797 0.183 Uiso 1 1 calc GR
H01N H 0.3772 0.8642 0.7268 0.183 Uiso 1 1 calc GR

loop_
_atom_site_aniso_label
_atom_site_aniso_U_11
_atom_site_aniso_U_22
_atom_site_aniso_U_33
_atom_site_aniso_U_23
_atom_site_aniso_U_13
_atom_site_aniso_U_12
Mn01 0.0145(2) 0.0165(2) 0.0153(2) 0.00015(14) 0.00286(15) 0.00127(14)
Mn02 0.0145(2) 0.0190(2) 0.0164(2) 0.00042(15) 0.00508(15) -0.00103(15)
O4 0.0160(8) 0.0213(9) 0.0173(9) -0.0004(7) -0.0007(7) -0.0002(7)
O2 0.0232(9) 0.0214(9) 0.0195(9) 0.0030(7) 0.0062(7) -0.0033(7)
O1 0.0174(9) 0.0319(10) 0.0226(9) -0.0010(8) 0.0085(7) 0.0027(8)
O9 0.0218(9) 0.0244(10) 0.0210(9) 0.0019(7) 0.0085(7) 0.0060(8)
O10 0.0218(9) 0.0224(10) 0.0322(11) 0.0015(8) 0.0012(8) -0.0001(8)
O6 0.0271(10) 0.0227(10) 0.0283(10) -0.0032(8) 0.0131(8) 0.0030(8)
O7 0.0249(10) 0.0341(11) 0.0231(10) 0.0045(8) -0.0061(8) -0.0005(8)
O8 0.0213(9) 0.0224(10) 0.0270(10) -0.0046(8) -0.0011(8) -0.0010(8)
O3 0.0258(10) 0.0187(9) 0.0236(10) -0.0031(7) -0.0023(8) 0.0012(7)
O5 0.0324(11) 0.0260(10) 0.0303(11) -0.0018(8) 0.0207(9) -0.0048(8)
C00D 0.0149(11) 0.0207(13) 0.0179(12) -0.0022(10) 0.0019(9) 0.0012(10)
C00E 0.0179(12) 0.0217(13) 0.0188(13) -0.0003(10) 0.0039(10) -0.0009(10)
N00F 0.0374(14) 0.0364(15) 0.0353(14) 0.0116(12) 0.0198(12) 0.0120(12)
C00G 0.0140(11) 0.0229(13) 0.0193(12) -0.0004(10) 0.0047(10) 0.0006(10)
C00H 0.0174(12) 0.0198(13) 0.0170(12) 0.0003(10) 0.0010(10) -0.0006(10)
C00I 0.0168(12) 0.0187(12) 0.0189(12) -0.0012(10) 0.0041(10) -0.0019(9)
C00J 0.0150(11) 0.0235(13) 0.0181(12) -0.0015(10) 0.0034(10) -0.0023(10)
C00K 0.0180(12) 0.0175(12) 0.0213(13) -0.0022(10) 0.0036(10) -0.0016(10)
C00L 0.0147(11) 0.0236(13) 0.0181(12) 0.0003(10) 0.0036(9) 0.0001(10)
C00M 0.0160(11) 0.0236(13) 0.0197(12) 0.0014(10) 0.0002(10) 0.0027(10)
C00N 0.0166(12) 0.0234(13) 0.0160(12) -0.0002(10) 0.0023(9) -0.0019(10)
C00O 0.0130(11) 0.0243(13) 0.0182(12) -0.0018(10) 0.0032(9) -0.0001(10)
C00P 0.0132(11) 0.0262(14) 0.0158(12) -0.0020(10) 0.0017(9) 0.0005(10)
C00Q 0.0179(12) 0.0221(13) 0.0190(12) 0.0025(10) 0.0019(10) 0.0009(10)
C00R 0.0168(12) 0.0311(15) 0.0228(14) 0.0017(11) 0.0030(10) 0.0058(11)
C00S 0.0212(12) 0.0187(13) 0.0236(13) 0.0004(10) 0.0036(10) -0.0028(10)
C00T 0.0174(12) 0.0217(13) 0.0177(12) 0.0002(10) 0.0019(10) 0.0005(10)
C00U 0.0149(11) 0.0225(13) 0.0212(13) -0.0013(10) 0.0030(10) 0.0017(10)
C00V 0.0150(11) 0.0220(13) 0.0213(13) -0.0037(10) 0.0032(10) 0.0032(10)
C00W 0.0210(12) 0.0263(14) 0.0180(12) 0.0034(10) 0.0012(10) -0.0018(11)
C00X 0.0161(11) 0.0219(13) 0.0202(13) 0.0012(10) 0.0043(10) -0.0012(10)
C00Y 0.0185(12) 0.0344(15) 0.0184(13) 0.0038(11) 0.0037(10) 0.0059(11)
C00Z 0.0142(11) 0.0239(13) 0.0240(13) 0.0007(11) -0.0011(10) 0.0005(10)
C010 0.0181(12) 0.0221(13) 0.0230(13) 0.0007(10) 0.0061(10) -0.0031(10)
C011 0.0193(12) 0.0194(13) 0.0231(13) -0.0032(10) 0.0054(10) -0.0013(10)
C012 0.0164(12) 0.0240(13) 0.0170(12) -0.0009(10) 0.0026(10) -0.0004(10)
C013 0.0174(12) 0.0214(13) 0.0179(12) 0.0025(10) 0.0036(10) -0.0026(10)
C014 0.0247(13) 0.0193(13) 0.0271(14) -0.0020(11) 0.0096(11) -0.0001(10)
C015 0.0211(12) 0.0204(13) 0.0211(13) -0.0021(10) 0.0003(10) 0.0028(10)
C016 0.0193(12) 0.0256(14) 0.0191(13) -0.0047(10) 0.0033(10) 0.0017(10)
C017 0.0218(12) 0.0228(13) 0.0242(13) 0.0013(10) 0.0104(11) -0.0028(10)
O11 0.0406(16) 0.107(3) 0.093(3) -0.038(2) 0.0249(16) -0.0188(18)
N019 0.0299(15) 0.116(3) 0.0349(17) -0.0068(19) 0.0019(13) -0.0068(19)
C01A 0.0229(13) 0.0342(16) 0.0298(15) -0.0010(12) 0.0058(11) 0.0023(12)
C01B 0.046(2) 0.054(2) 0.061(3) 0.003(2) 0.0102(19) 0.0004(19)
C01C 0.062(3) 0.117(4) 0.037(2) 0.032(3) 0.021(2) 0.040(3)
C01D 0.034(2) 0.149(6) 0.046(2) -0.028(3) 0.0140(18) -0.025(3)
C01E 0.077(3) 0.0307(19) 0.110(4) -0.009(2) 0.068(3) -0.012(2)
C01F 0.066(3) 0.062(3) 0.093(4) -0.013(3) -0.007(3) 0.006(2)
N01G 0.090(4) 0.067(3) 0.211(7) -0.031(4) -0.048(4) 0.022(3)
C01H 0.041(2) 0.297(11) 0.039(2) 0.003(4) 0.009(2) -0.052(4)
C01I 0.080(4) 0.158(7) 0.117(5) -0.062(5) -0.034(4) 0.057(5)

loop_
_atom_type_symbol
_atom_type_description
_atom_type_scat_dispersion_real
_atom_type_scat_dispersion_imag
_atom_type_scat_source
C C 0.0181 0.0091 'International Tables Vol C Tables 4.2.6.8 and 6.1.1.4'
H H 0.0000 0.0000 'International Tables Vol C Tables 4.2.6.8 and 6.1.1.4'
Mn Mn -0.5299 2.8052 'International Tables Vol C Tables 4.2.6.8 and 6.1.1.4'
N N 0.0311 0.0180 'International Tables Vol C Tables 4.2.6.8 and 6.1.1.4'
O O 0.0492 0.0322 'International Tables Vol C Tables 4.2.6.8 and 6.1.1.4'

loop_
_geom_angle_atom_site_label_1
_geom_angle_atom_site_label_2
_geom_angle_atom_site_label_3
_geom_angle
_geom_angle_site_symmetry_1
_geom_angle_site_symmetry_3
O4 Mn01 O3 57.39(6) 2_646 2_646
O4 Mn01 C013 29.15(7) 2_646 2_646
O2 Mn01 O4 150.05(7) . 2_646
O2 Mn01 O9 88.73(7) . .
O2 Mn01 O6 89.69(8) . 3_666
O2 Mn01 O8 99.16(7) . 3_566
O2 Mn01 O3 92.69(7) . 2_646
O2 Mn01 C013 120.90(8) . 2_646
O9 Mn01 O4 92.91(7) . 2_646
O9 Mn01 O3 90.89(7) . 2_646
O9 Mn01 C013 94.26(7) . 2_646
O6 Mn01 O4 90.55(7) 3_666 2_646
O6 Mn01 O9 175.51(7) 3_666 .
O6 Mn01 O8 91.80(8) 3_666 3_566
O6 Mn01 O3 93.38(8) 3_666 2_646
O6 Mn01 C013 90.16(8) 3_666 2_646
O8 Mn01 O4 110.76(7) 3_566 2_646
O8 Mn01 O9 84.30(7) 3_566 .
O8 Mn01 O3 167.08(8) 3_566 2_646
O8 Mn01 C013 139.90(8) 3_566 2_646
O3 Mn01 C013 28.38(7) 2_646 2_646
O4 Mn02 O9 169.64(7) 4_575 4_675
O1 Mn02 O4 87.88(7) 4_675 4_575
O1 Mn02 O9 100.11(7) 4_675 4_675
O1 Mn02 O10 84.23(8) 4_675 .
O10 Mn02 O4 101.82(7) . 4_575
O10 Mn02 O9 85.66(7) . 4_675
O7 Mn02 O4 86.30(7) 1_655 4_575
O7 Mn02 O1 92.00(8) 1_655 4_675
O7 Mn02 O9 86.84(7) 1_655 4_675
O7 Mn02 O10 170.88(8) 1_655 .
O7 Mn02 O5 92.40(8) 1_655 .
O5 Mn02 O4 93.33(7) . 4_575
O5 Mn02 O1 175.50(8) . 4_675
O5 Mn02 O9 79.21(7) . 4_675
O5 Mn02 O10 91.28(8) . .
Mn02 O4 Mn01 106.17(7) 4_576 2_656
C013 O4 Mn01 90.80(15) . 2_656
C013 O4 Mn02 143.48(16) . 4_576
C00K O2 Mn01 127.97(17) . .
C00K O1 Mn02 125.08(17) . 4_476
Mn01 O9 Mn02 110.80(7) . 4_476
C01A O9 Mn01 123.87(18) . .
C01A O9 Mn02 119.11(18) . 4_476
Mn02 O10 H10A 111.2 . .
Mn02 O10 H10B 110.8 . .
H10A O10 H10B 102.9 . .
C00L O6 Mn01 133.31(17) . 3_666
C00V O7 Mn02 146.69(18) . 1_455
C00V O8 Mn01 116.64(17) . 3_566
C013 O3 Mn01 90.83(15) . 2_656
C00L O5 Mn02 135.83(18) . .
C00Q C00D C00S 119.2(2) . .
C00Q C00D C00V 118.8(2) . .
C00S C00D C00V 121.8(2) . .
C00N C00E C00P 115.8(2) . .
C012 C00E C00N 123.3(2) . .
C012 C00E C00P 120.9(2) . .
C01A N00F C01C 120.5(4) . .
C01A N00F C01E 120.5(3) . .
C01E N00F C01C 118.9(4) . .
C010 C00G C00L 120.8(2) . .
C014 C00G C00L 120.1(2) . .
C014 C00G C010 119.0(2) . .
C00M C00H C013 120.8(2) . .
C015 C00H C00M 119.3(2) . .
C015 C00H C013 119.8(2) . .
C00R C00I C00K 120.6(2) . .
C00R C00I C00T 119.1(2) . .
C00T C00I C00K 120.1(2) . .
C00U C00J C00Y 118.1(2) . .
C00U C00J C012 122.2(2) . .
C00Y C00J C012 119.3(2) . .
O2 C00K C00I 117.3(2) . .
O1 C00K O2 124.7(2) . .
O1 C00K C00I 118.0(2) . .
O6 C00L O5 126.0(2) . .
O6 C00L C00G 117.2(2) . .
O5 C00L C00G 116.8(2) . .
C00H C00M H00M 119.9 . .
C016 C00M C00H 120.2(2) . .
C016 C00M H00M 119.9 . .
C00Z C00N C00E 121.6(2) . .
C016 C00N C00E 120.0(2) . .
C016 C00N C00Z 118.4(2) . .
C00W C00O C00X 119.1(2) . .
C00W C00O C012 120.8(2) . .
C00X C00O C012 119.9(2) . .
C011 C00P C00E 120.9(2) . .
C011 C00P C017 118.4(2) . .
C017 C00P C00E 120.7(2) . .
C00D C00Q H00Q 119.8 . .
C00X C00Q C00D 120.3(2) . .
C00X C00Q H00Q 119.8 . .
C00I C00R H00R 120.0 . .
C00Y C00R C00I 120.1(2) . .
C00Y C00R H00R 120.0 . .
C00D C00S H00S 120.0 . .
C00W C00S C00D 120.1(2) . .
C00W C00S H00S 120.0 . .
C00I C00T H00T 119.7 . .
C00U C00T C00I 120.7(2) . .
C00U C00T H00T 119.7 . .
C00J C00U H00U 119.7 . .
C00T C00U C00J 120.6(2) . .
C00T C00U H00U 119.7 . .
O7 C00V O8 123.7(2) . .
O7 C00V C00D 117.7(2) . .
O8 C00V C00D 118.7(2) . .
C00O C00W H00W 119.6 . .
C00S C00W C00O 120.7(2) . .
C00S C00W H00W 119.6 . .
C00O C00X H00X 119.8 . .
C00Q C00X C00O 120.4(2) . .
C00Q C00X H00X 119.8 . .
C00J C00Y H00Y 119.3 . .
C00R C00Y C00J 121.3(2) . .
C00R C00Y H00Y 119.3 . .
C00N C00Z H00Z 119.6 . .
C015 C00Z C00N 120.8(2) . .
C015 C00Z H00Z 119.6 . .
C00G C010 H010 119.7 . .
C011 C010 C00G 120.6(2) . .
C011 C010 H010 119.7 . .
C00P C011 H011 119.6 . .
C010 C011 C00P 120.8(2) . .
C010 C011 H011 119.6 . .
C00E C012 C00J 124.8(2) . .
C00E C012 C00O 122.2(2) . .
C00J C012 C00O 113.1(2) . .
O4 C013 Mn01 60.05(13) . 2_656
O4 C013 C00H 119.0(2) . .
O3 C013 Mn01 60.79(13) . 2_656
O3 C013 O4 120.4(2) . .
O3 C013 C00H 120.6(2) . .
C00H C013 Mn01 172.07(18) . 2_656
C00G C014 H014 119.8 . .
C017 C014 C00G 120.5(3) . .
C017 C014 H014 119.8 . .
C00H C015 H015 119.9 . .
C00Z C015 C00H 120.3(2) . .
C00Z C015 H015 119.9 . .
C00M C016 C00N 120.9(2) . .
C00M C016 H016 119.6 . .
C00N C016 H016 119.6 . .
C00P C017 H017 119.6 . .
C014 C017 C00P 120.7(2) . .
C014 C017 H017 119.6 . .
C01D N019 C01H 127.8(6) . .
C01D N019 C01I 119.0(6) . .
C01H N019 C01I 113.1(6) . .
O9 C01A N00F 123.8(3) . .
O9 C01A H01A 118.1 . .
N00F C01A H01A 118.1 . .
H01O C01B H01P 109.5 . .
H01O C01B H01Q 109.5 . .
H01P C01B H01Q 109.5 . .
C01F C01B H01O 109.5 . .
C01F C01B H01P 109.5 . .
C01F C01B H01Q 109.5 . .
N00F C01C H01B 109.5 . .
N00F C01C H01C 109.5 . .
N00F C01C H01D 109.5 . .
H01B C01C H01C 109.5 . .
H01B C01C H01D 109.5 . .
H01C C01C H01D 109.5 . .
O11 C01D H01H 120.7 . .
N019 C01D O11 118.7(6) . .
N019 C01D H01H 120.7 . .
N00F C01E H01E 109.5 . .
N00F C01E H01F 109.5 . .
N00F C01E H01G 109.5 . .
H01E C01E H01F 109.5 . .
H01E C01E H01G 109.5 . .
H01F C01E H01G 109.5 . .
N01G C01F C01B 176.1(7) . .
N019 C01H H01I 109.5 . .
N019 C01H H01J 109.5 . .
N019 C01H H01K 109.5 . .
H01I C01H H01J 109.5 . .
H01I C01H H01K 109.5 . .
H01J C01H H01K 109.5 . .
N019 C01I H01L 109.5 . .
N019 C01I H01M 109.5 . .
N019 C01I H01N 109.5 . .
H01L C01I H01M 109.5 . .
H01L C01I H01N 109.5 . .
H01M C01I H01N 109.5 . .

loop_
_geom_bond_atom_site_label_1
_geom_bond_atom_site_label_2
_geom_bond_distance
_geom_bond_site_symmetry_2
Mn01 O4 2.2796(18) 2_646
Mn01 O2 2.0811(19) .
Mn01 O9 2.2543(18) .
Mn01 O6 2.1240(19) 3_666
Mn01 O8 2.1666(19) 3_566
Mn01 O3 2.2965(19) 2_646
Mn01 C013 2.631(3) 2_646
Mn02 O4 2.1964(18) 4_575
Mn02 O1 2.1420(18) 4_675
Mn02 O9 2.3730(19) 4_675
Mn02 O10 2.1463(19) .
Mn02 O7 2.107(2) 1_655
Mn02 O5 2.1336(19) .
O4 Mn01 2.2796(18) 2_656
O4 Mn02 2.1964(18) 4_576
O4 C013 1.282(3) .
O2 C00K 1.261(3) .
O1 Mn02 2.1419(18) 4_476
O1 C00K 1.259(3) .
O9 Mn02 2.3729(19) 4_476
O9 C01A 1.249(3) .
O10 H10A 0.8779 .
O10 H10B 0.8774 .
O6 Mn01 2.1241(19) 3_666
O6 C00L 1.252(3) .
O7 Mn02 2.107(2) 1_455
O7 C00V 1.248(3) .
O8 Mn01 2.1667(19) 3_566
O8 C00V 1.269(3) .
O3 Mn01 2.2965(19) 2_656
O3 C013 1.251(3) .
O5 C00L 1.260(3) .
C00D C00Q 1.395(4) .
C00D C00S 1.396(4) .
C00D C00V 1.498(3) .
C00E C00N 1.492(4) .
C00E C00P 1.498(3) .
C00E C012 1.351(4) .
N00F C01A 1.315(4) .
N00F C01C 1.459(5) .
N00F C01E 1.452(5) .
C00G C00L 1.509(3) .
C00G C010 1.390(4) .
C00G C014 1.389(4) .
C00H C00M 1.396(4) .
C00H C013 1.495(3) .
C00H C015 1.395(4) .
C00I C00K 1.505(3) .
C00I C00R 1.392(4) .
C00I C00T 1.392(4) .
C00J C00U 1.395(4) .
C00J C00Y 1.403(4) .
C00J C012 1.492(4) .
C00M H00M 0.9300 .
C00M C016 1.385(4) .
C00N C00Z 1.402(4) .
C00N C016 1.397(4) .
C00O C00W 1.391(4) .
C00O C00X 1.393(4) .
C00O C012 1.495(3) .
C00P C011 1.394(4) .
C00P C017 1.396(4) .
C00Q H00Q 0.9300 .
C00Q C00X 1.385(4) .
C00R H00R 0.9300 .
C00R C00Y 1.379(4) .
C00S H00S 0.9300 .
C00S C00W 1.385(4) .
C00T H00T 0.9300 .
C00T C00U 1.385(4) .
C00U H00U 0.9300 .
C00W H00W 0.9300 .
C00X H00X 0.9300 .
C00Y H00Y 0.9300 .
C00Z H00Z 0.9300 .
C00Z C015 1.383(4) .
C010 H010 0.9300 .
C010 C011 1.384(4) .
C011 H011 0.9300 .
C013 Mn01 2.631(3) 2_656
C014 H014 0.9300 .
C014 C017 1.387(4) .
C015 H015 0.9300 .
C016 H016 0.9300 .
C017 H017 0.9300 .
O11 C01D 1.333(7) .
N019 C01D 1.273(5) .
N019 C01H 1.409(7) .
N019 C01I 1.497(8) .
C01A H01A 0.9300 .
C01B H01O 0.9600 .
C01B H01P 0.9600 .
C01B H01Q 0.9600 .
C01B C01F 1.418(7) .
C01C H01B 0.9600 .
C01C H01C 0.9600 .
C01C H01D 0.9600 .
C01D H01H 0.9300 .
C01E H01E 0.9600 .
C01E H01F 0.9600 .
C01E H01G 0.9600 .
C01F N01G 1.197(7) .
C01H H01I 0.9600 .
C01H H01J 0.9600 .
C01H H01K 0.9600 .
C01I H01L 0.9600 .
C01I H01M 0.9600 .
C01I H01N 0.9600 .
